data_7051579
loop_
_publ_author_name
'Jin, Guoxia'
'Jones, Cameron'
'Junk, Peter C.'
'Lippert, Kai-Alexander'
'Rose, Richard P.'
'Stasch, Andreas'

_publ_section_title
;
 Synthesis and characterisation of bulky guanidines and
 phosphaguanidines: precursors for low oxidation state metallacycles
;
_journal_issue 1
_journal_name_full 'New Journal of Chemistry'
_journal_page_first 64
_journal_paper_doi 10.1039/b809120j
_journal_volume 33
_journal_year 2009
_chemical_formula_sum 'C68 H110 N6'
_chemical_formula_weight 1011.62
_chemical_name_systematic
;
?
;
_space_group_IT_number 14
_symmetry_cell_setting monoclinic
_symmetry_space_group_name_Hall '-P 2ybc'
_symmetry_space_group_name_H-M 'P 1 21/c 1'
_atom_sites_solution_hydrogens geom
_atom_sites_solution_primary direct
_atom_sites_solution_secondary difmap
_audit_creation_method SHELXL-97
_cell_angle_alpha 90.00
_cell_angle_beta 111.87(3)
_cell_angle_gamma 90.00
_cell_formula_units_Z 4
_cell_length_a 15.467(3)
_cell_length_b 22.956(5)
_cell_length_c 19.774(4)
_cell_measurement_temperature 150(2)
_cell_volume 6516(3)
_computing_structure_refinement 'SHELXL-97 (Sheldrick, 1997)'
_computing_structure_solution 'SHELXS-97 (Sheldrick, 1990)'
_diffrn_ambient_temperature 150(2)
_diffrn_measured_fraction_theta_full 0.993
_diffrn_measured_fraction_theta_max 0.993
_diffrn_measurement_device_type 'Nonius Kappa CCD'
_diffrn_radiation_monochromator graphite
_diffrn_radiation_source 'fine-focus sealed tube'
_diffrn_radiation_type MoK\a
_diffrn_radiation_wavelength 0.71073
_diffrn_reflns_av_R_equivalents 0.0423
_diffrn_reflns_av_sigmaI/netI 0.1032
_diffrn_reflns_limit_h_max 18
_diffrn_reflns_limit_h_min -18
_diffrn_reflns_limit_k_max 27
_diffrn_reflns_limit_k_min -17
_diffrn_reflns_limit_l_max 23
_diffrn_reflns_limit_l_min -23
_diffrn_reflns_number 16169
_diffrn_reflns_theta_full 25.00
_diffrn_reflns_theta_max 25.00
_diffrn_reflns_theta_min 2.97
_exptl_absorpt_coefficient_mu 0.059
_exptl_absorpt_correction_T_max 0.993
_exptl_absorpt_correction_T_min 0.955
_exptl_absorpt_correction_type multi-scan
_exptl_absorpt_process_details 'Sortav (Blessing, 1995)'
_exptl_crystal_colour colourless
_exptl_crystal_density_diffrn 1.031
_exptl_crystal_density_method 'not measured'
_exptl_crystal_description block
_exptl_crystal_F_000 2240
_exptl_crystal_size_max 0.25
_exptl_crystal_size_mid 0.15
_exptl_crystal_size_min 0.11
_refine_diff_density_max 0.397
_refine_diff_density_min -0.399
_refine_diff_density_rms 0.048
_refine_ls_extinction_method none
_refine_ls_goodness_of_fit_ref 1.021
_refine_ls_hydrogen_treatment constr
_refine_ls_matrix_type full
_refine_ls_number_parameters 674
_refine_ls_number_reflns 11404
_refine_ls_number_restraints 10
_refine_ls_restrained_S_all 1.024
_refine_ls_R_factor_all 0.1400
_refine_ls_R_factor_gt 0.0755
_refine_ls_shift/su_max 0.000
_refine_ls_shift/su_mean 0.000
_refine_ls_structure_factor_coef Fsqd
_refine_ls_weighting_details 'calc w=1/[\s^2^(Fo^2^)+(0.0620P)^2^+4.3021P] where P=(Fo^2^+2Fc^2^)/3'
_refine_ls_weighting_scheme calc
_refine_ls_wR_factor_gt 0.1545
_refine_ls_wR_factor_ref 0.1828
_reflns_number_gt 6796
_reflns_number_total 11404
_reflns_threshold_expression >2sigma(I)
_cod_data_source_file b809120j.txt
_cod_data_source_block compound8
_cod_original_cell_volume 6516(2)
_cod_original_sg_symbol_H-M P2(1)/c
_cod_database_code 7051579

loop_
_symmetry_equiv_pos_as_xyz
'x, y, z'
'-x, y+1/2, -z+1/2'
'-x, -y, -z'
'x, -y-1/2, z-1/2'

loop_
_atom_site_label
_atom_site_type_symbol
_atom_site_fract_x
_atom_site_fract_y
_atom_site_fract_z
_atom_site_U_iso_or_equiv
_atom_site_adp_type
_atom_site_occupancy
_atom_site_symmetry_multiplicity
_atom_site_calc_flag
_atom_site_refinement_flags
_atom_site_disorder_assembly
_atom_site_disorder_group
N1 N 0.23666(15) 0.50554(11) 0.53539(12) 0.0259(6) Uani 1 1 d . . .
H1 H 0.2163 0.5384 0.5119 0.031 Uiso 1 1 calc R . .
C1 C 0.31168(18) 0.51031(14) 0.60142(14) 0.0246(7) Uani 1 1 d . . .
N2 N 0.36939(15) 0.46254(11) 0.62342(12) 0.0260(6) Uani 1 1 d . . .
C2 C 0.18836(18) 0.45380(14) 0.50072(15) 0.0290(7) Uani 1 1 d . . .
N3 N 0.32723(15) 0.55689(11) 0.64068(12) 0.0241(6) Uani 1 1 d . . .
C3 C 0.18469(19) 0.44078(15) 0.42997(16) 0.0339(8) Uani 1 1 d . . .
N4 N -0.11638(15) 0.88953(11) 0.48255(12) 0.0270(6) Uani 1 1 d . . .
C4 C 0.1369(2) 0.39107(16) 0.39618(18) 0.0440(9) Uani 1 1 d . . .
H4 H 0.1330 0.3815 0.3484 0.053 Uiso 1 1 calc R . .
N5 N -0.26225(15) 0.93035(11) 0.45911(12) 0.0271(6) Uani 1 1 d . . .
C5 C 0.0950(2) 0.35532(17) 0.4312(2) 0.0510(10) Uani 1 1 d . . .
H5 H 0.0643 0.3208 0.4079 0.061 Uiso 1 1 calc R . .
N6 N -0.23586(15) 0.83075(11) 0.49074(12) 0.0275(6) Uani 1 1 d . . .
H6 H -0.1944 0.8065 0.5196 0.033 Uiso 1 1 calc R . .
C6 C 0.0975(2) 0.36912(16) 0.4994(2) 0.0462(9) Uani 1 1 d . . .
H6A H 0.0674 0.3443 0.5223 0.055 Uiso 1 1 calc R . .
C7 C 0.14298(19) 0.41857(14) 0.53556(16) 0.0330(8) Uani 1 1 d . . .
C8 C 0.2307(2) 0.47985(16) 0.39093(16) 0.0393(8) Uani 1 1 d . . .
H8 H 0.2774 0.5047 0.4285 0.047 Uiso 1 1 calc R . .
C9 C 0.2825(3) 0.44512(19) 0.3517(2) 0.0649(12) Uani 1 1 d . . .
H9A H 0.2376 0.4231 0.3114 0.097 Uiso 1 1 calc R . .
H9B H 0.3261 0.4180 0.3860 0.097 Uiso 1 1 calc R . .
H9C H 0.3171 0.4719 0.3325 0.097 Uiso 1 1 calc R . .
C10 C 0.1592(3) 0.5201(2) 0.3380(2) 0.0716(13) Uani 1 1 d . . .
H10A H 0.1896 0.5442 0.3123 0.107 Uiso 1 1 calc R . .
H10B H 0.1321 0.5454 0.3649 0.107 Uiso 1 1 calc R . .
H10C H 0.1098 0.4968 0.3026 0.107 Uiso 1 1 calc R . .
C11 C 0.1389(2) 0.43573(16) 0.60830(17) 0.0403(9) Uani 1 1 d . . .
H11 H 0.1949 0.4602 0.6344 0.048 Uiso 1 1 calc R . .
C12 C 0.0529(3) 0.4733(2) 0.5967(2) 0.0753(14) Uani 1 1 d . . .
H12A H 0.0552 0.5082 0.5689 0.113 Uiso 1 1 calc R . .
H12B H 0.0517 0.4848 0.6441 0.113 Uiso 1 1 calc R . .
H12C H -0.0034 0.4509 0.5697 0.113 Uiso 1 1 calc R . .
C13 C 0.1417(3) 0.3835(2) 0.6570(2) 0.0745(13) Uani 1 1 d . . .
H13A H 0.1513 0.3972 0.7062 0.112 Uiso 1 1 calc R . .
H13B H 0.1931 0.3577 0.6590 0.112 Uiso 1 1 calc R . .
H13C H 0.0827 0.3622 0.6370 0.112 Uiso 1 1 calc R . .
C14 C 0.3950(2) 0.42934(14) 0.56941(16) 0.0337(8) Uani 1 1 d . . .
H14 H 0.3505 0.4416 0.5202 0.040 Uiso 1 1 calc R . .
C15 C 0.4926(2) 0.44439(17) 0.57211(18) 0.0446(9) Uani 1 1 d . . .
H15A H 0.4982 0.4867 0.5687 0.067 Uiso 1 1 calc R . .
H15B H 0.5030 0.4256 0.5313 0.067 Uiso 1 1 calc R . .
H15C H 0.5392 0.4305 0.6181 0.067 Uiso 1 1 calc R . .
C16 C 0.3818(2) 0.36427(16) 0.5750(2) 0.0532(10) Uani 1 1 d . . .
H16A H 0.4235 0.3503 0.6229 0.080 Uiso 1 1 calc R . .
H16B H 0.3961 0.3441 0.5368 0.080 Uiso 1 1 calc R . .
H16C H 0.3170 0.3564 0.5690 0.080 Uiso 1 1 calc R . .
C17 C 0.4349(2) 0.45743(14) 0.69990(15) 0.0330(8) Uani 1 1 d . . .
H17 H 0.4703 0.4206 0.7023 0.040 Uiso 1 1 calc R . .
C18 C 0.5082(2) 0.50524(15) 0.72769(16) 0.0405(9) Uani 1 1 d . . .
H18A H 0.5321 0.5152 0.6897 0.061 Uiso 1 1 calc R . .
H18B H 0.5596 0.4914 0.7711 0.061 Uiso 1 1 calc R . .
H18C H 0.4801 0.5398 0.7402 0.061 Uiso 1 1 calc R . .
C19 C 0.3841(2) 0.44885(16) 0.75196(16) 0.0438(9) Uani 1 1 d . . .
H19A H 0.3482 0.4840 0.7522 0.066 Uiso 1 1 calc R . .
H19B H 0.4296 0.4416 0.8012 0.066 Uiso 1 1 calc R . .
H19C H 0.3418 0.4155 0.7360 0.066 Uiso 1 1 calc R . .
C20 C 0.26526(18) 0.60477(13) 0.61774(14) 0.0252(7) Uani 1 1 d . . .
C21 C 0.26506(18) 0.64058(13) 0.55955(14) 0.0251(7) Uani 1 1 d . . .
C22 C 0.20384(19) 0.68734(13) 0.53899(15) 0.0259(7) Uani 1 1 d . . .
H22 H 0.2032 0.7109 0.4993 0.031 Uiso 1 1 calc R . .
C23 C 0.14324(18) 0.70122(13) 0.57417(14) 0.0255(7) Uani 1 1 d . . .
C24 C 0.14882(19) 0.66677(14) 0.63376(15) 0.0288(7) Uani 1 1 d . . .
H24 H 0.1098 0.6760 0.6597 0.035 Uiso 1 1 calc R . .
C25 C 0.20884(19) 0.61944(13) 0.65699(15) 0.0273(7) Uani 1 1 d . . .
C26 C 0.33725(19) 0.63109(14) 0.52473(15) 0.0286(7) Uani 1 1 d . . .
H26 H 0.3432 0.5881 0.5192 0.034 Uiso 1 1 calc R . .
C27 C 0.4321(2) 0.65358(16) 0.57665(19) 0.0458(9) Uani 1 1 d . . .
H27A H 0.4273 0.6952 0.5859 0.069 Uiso 1 1 calc R . .
H27B H 0.4785 0.6478 0.5545 0.069 Uiso 1 1 calc R . .
H27C H 0.4510 0.6321 0.6227 0.069 Uiso 1 1 calc R . .
C28 C 0.3112(2) 0.65836(17) 0.44969(17) 0.0476(10) Uani 1 1 d . . .
H28A H 0.2490 0.6450 0.4181 0.071 Uiso 1 1 calc R . .
H28B H 0.3566 0.6468 0.4285 0.071 Uiso 1 1 calc R . .
H28C H 0.3110 0.7009 0.4540 0.071 Uiso 1 1 calc R . .
C29 C 0.2172(2) 0.58543(15) 0.72478(16) 0.0351(8) Uani 1 1 d . . .
H29 H 0.2236 0.5433 0.7145 0.042 Uiso 1 1 calc R . .
C30 C 0.3075(3) 0.60388(17) 0.78763(17) 0.0519(10) Uani 1 1 d . . .
H30A H 0.3605 0.5995 0.7723 0.078 Uiso 1 1 calc R . .
H30B H 0.3169 0.5792 0.8302 0.078 Uiso 1 1 calc R . .
H30C H 0.3024 0.6447 0.8003 0.078 Uiso 1 1 calc R . .
C31 C 0.1339(3) 0.59097(18) 0.7483(2) 0.0581(11) Uani 1 1 d . . .
H31A H 0.1291 0.6313 0.7628 0.087 Uiso 1 1 calc R . .
H31B H 0.1425 0.5649 0.7895 0.087 Uiso 1 1 calc R . .
H31C H 0.0768 0.5803 0.7075 0.087 Uiso 1 1 calc R . .
C32 C 0.07706(18) 0.75080(13) 0.54985(15) 0.0260(7) Uani 1 1 d . . .
C33 C 0.04034(18) 0.76867(13) 0.47753(15) 0.0269(7) Uani 1 1 d . . .
H33 H 0.0596 0.7491 0.4432 0.032 Uiso 1 1 calc R . .
C34 C -0.02364(18) 0.81426(13) 0.45317(14) 0.0257(7) Uani 1 1 d . . .
C35 C -0.05370(18) 0.84195(13) 0.50408(15) 0.0249(7) Uani 1 1 d . . .
C36 C -0.01524(18) 0.82643(13) 0.57835(14) 0.0244(7) Uani 1 1 d . . .
C37 C 0.04887(18) 0.78088(13) 0.59907(15) 0.0264(7) Uani 1 1 d . . .
H37 H 0.0744 0.7699 0.6490 0.032 Uiso 1 1 calc R . .
C38 C -0.0573(2) 0.83592(14) 0.37508(14) 0.0283(7) Uani 1 1 d . . .
H38 H -0.1252 0.8448 0.3595 0.034 Uiso 1 1 calc R . .
C39 C -0.0457(2) 0.79215(16) 0.32099(16) 0.0412(9) Uani 1 1 d . . .
H39A H -0.0758 0.8073 0.2713 0.062 Uiso 1 1 calc R . .
H39B H -0.0746 0.7551 0.3253 0.062 Uiso 1 1 calc R . .
H39C H 0.0208 0.7860 0.3315 0.062 Uiso 1 1 calc R . .
C40 C -0.0075(2) 0.89265(16) 0.37175(16) 0.0398(9) Uani 1 1 d . . .
H40A H -0.0175 0.9212 0.4050 0.060 Uiso 1 1 calc R . .
H40B H -0.0325 0.9080 0.3219 0.060 Uiso 1 1 calc R . .
H40C H 0.0594 0.8852 0.3862 0.060 Uiso 1 1 calc R . .
C41 C -0.0386(2) 0.86107(14) 0.63488(15) 0.0307(7) Uani 1 1 d . . .
H41 H -0.1064 0.8710 0.6130 0.037 Uiso 1 1 calc R . .
C42 C 0.0159(2) 0.91859(17) 0.65042(19) 0.0520(10) Uani 1 1 d . . .
H42A H 0.0829 0.9103 0.6719 0.078 Uiso 1 1 calc R . .
H42B H -0.0021 0.9420 0.6845 0.078 Uiso 1 1 calc R . .
H42C H 0.0019 0.9402 0.6048 0.078 Uiso 1 1 calc R . .
C43 C -0.0224(3) 0.82802(18) 0.70532(17) 0.0565(11) Uani 1 1 d . . .
H43A H -0.0563 0.7910 0.6941 0.085 Uiso 1 1 calc R . .
H43B H -0.0449 0.8514 0.7369 0.085 Uiso 1 1 calc R . .
H43C H 0.0443 0.8204 0.7303 0.085 Uiso 1 1 calc R . .
C44 C -0.20146(19) 0.88360(13) 0.47764(14) 0.0249(7) Uani 1 1 d . . .
C45 C -0.2374(2) 0.98336(14) 0.42769(16) 0.0330(8) Uani 1 1 d . . .
H45 H -0.2900 1.0113 0.4193 0.040 Uiso 1 1 calc R . .
C46 C -0.2348(2) 0.97098(15) 0.35272(16) 0.0405(8) Uani 1 1 d . . .
H46A H -0.1819 0.9455 0.3579 0.061 Uiso 1 1 calc R . .
H46B H -0.2280 1.0077 0.3299 0.061 Uiso 1 1 calc R . .
H46C H -0.2928 0.9518 0.3221 0.061 Uiso 1 1 calc R . .
C47 C -0.1495(2) 1.01555(15) 0.47577(18) 0.0420(8) Uani 1 1 d . . .
H47A H -0.1479 1.0176 0.5257 0.063 Uiso 1 1 calc R . .
H47B H -0.1499 1.0551 0.4570 0.063 Uiso 1 1 calc R . .
H47C H -0.0944 0.9946 0.4754 0.063 Uiso 1 1 calc R . .
C48 C -0.3289(2) 0.93861(14) 0.49598(16) 0.0322(7) Uani 1 1 d . . .
H48 H -0.3333 0.9002 0.5184 0.039 Uiso 1 1 calc R . .
C49 C -0.4267(2) 0.95249(18) 0.44203(19) 0.0517(10) Uani 1 1 d . . .
H49A H -0.4271 0.9913 0.4213 0.078 Uiso 1 1 calc R . .
H49B H -0.4705 0.9516 0.4673 0.078 Uiso 1 1 calc R . .
H49C H -0.4453 0.9234 0.4029 0.078 Uiso 1 1 calc R . .
C50 C -0.2967(3) 0.98237(17) 0.55815(19) 0.0532(10) Uani 1 1 d . . .
H50A H -0.2349 0.9712 0.5928 0.080 Uiso 1 1 calc R . .
H50B H -0.3409 0.9829 0.5830 0.080 Uiso 1 1 calc R . .
H50C H -0.2935 1.0212 0.5387 0.080 Uiso 1 1 calc R . .
C51 C -0.33070(19) 0.81067(13) 0.46308(15) 0.0261(7) Uani 1 1 d . . .
C52 C -0.38010(19) 0.80623(14) 0.38775(15) 0.0289(7) Uani 1 1 d . . .
C53 C -0.4731(2) 0.78914(15) 0.36359(16) 0.0368(8) Uani 1 1 d . . .
H53 H -0.5085 0.7871 0.3128 0.044 Uiso 1 1 calc R . .
C54 C -0.5146(2) 0.77503(15) 0.41232(18) 0.0415(9) Uani 1 1 d . . .
H54 H -0.5784 0.7641 0.3949 0.050 Uiso 1 1 calc R . .
C55 C -0.4638(2) 0.77685(15) 0.48600(17) 0.0370(8) Uani 1 1 d . . .
H55 H -0.4923 0.7654 0.5189 0.044 Uiso 1 1 calc R . .
C56 C -0.3714(2) 0.79509(14) 0.51333(15) 0.0292(7) Uani 1 1 d . . .
C57 C -0.3312(2) 0.81449(14) 0.33441(15) 0.0324(8) Uani 1 1 d . . .
H57 H -0.2835 0.8458 0.3541 0.039 Uiso 1 1 calc R . .
C58 C -0.3956(2) 0.83275(18) 0.25869(16) 0.0510(10) Uani 1 1 d . . .
H58A H -0.4373 0.8004 0.2352 0.077 Uiso 1 1 calc R . .
H58B H -0.3585 0.8432 0.2297 0.077 Uiso 1 1 calc R . .
H58C H -0.4326 0.8664 0.2623 0.077 Uiso 1 1 calc R . .
C59 C -0.2798(2) 0.75828(16) 0.33145(17) 0.0425(9) Uani 1 1 d . . .
H59A H -0.3248 0.7264 0.3141 0.064 Uiso 1 1 calc R . .
H59B H -0.2349 0.7490 0.3803 0.064 Uiso 1 1 calc R . .
H59C H -0.2468 0.7634 0.2981 0.064 Uiso 1 1 calc R . .
C60 C -0.3157(2) 0.79619(15) 0.59431(15) 0.0376(8) Uani 1 1 d . . .
H60 H -0.2629 0.8241 0.6032 0.045 Uiso 1 1 calc R . .
C61 C -0.3716(3) 0.81678(19) 0.63921(18) 0.0606(12) Uani 1 1 d . . .
H61A H -0.4030 0.8535 0.6191 0.091 Uiso 1 1 calc R . .
H61B H -0.3295 0.8228 0.6899 0.091 Uiso 1 1 calc R . .
H61C H -0.4182 0.7873 0.6374 0.091 Uiso 1 1 calc R . .
C62 C -0.2739(3) 0.73616(18) 0.62012(19) 0.0622(12) Uani 1 1 d . . .
H62A H -0.3242 0.7081 0.6135 0.093 Uiso 1 1 calc R . .
H62B H -0.2337 0.7381 0.6718 0.093 Uiso 1 1 calc R . .
H62C H -0.2372 0.7238 0.5916 0.093 Uiso 1 1 calc R . .
C63 C -0.7234(3) 0.8433(2) 0.4750(2) 0.0844(14) Uiso 1 1 d D . .
H63A H -0.7640 0.8091 0.4664 0.127 Uiso 1 1 calc R . .
H63B H -0.6909 0.8429 0.4409 0.127 Uiso 1 1 calc R . .
H63C H -0.7611 0.8787 0.4675 0.127 Uiso 1 1 calc R . .
C64 C -0.6530(4) 0.8420(3) 0.5522(2) 0.1025(17) Uiso 1 1 d D B .
H64A H -0.6128 0.8074 0.5571 0.123 Uiso 1 1 calc R . .
H64B H -0.6127 0.8767 0.5592 0.123 Uiso 1 1 calc R . .
C65 C -0.6874(3) 0.8404(2) 0.6120(2) 0.0898(15) Uiso 1 1 d D . .
H65A H -0.7397 0.8124 0.6000 0.108 Uiso 1 1 calc R A 1
H65B H -0.7113 0.8794 0.6177 0.108 Uiso 1 1 calc R A 1
C66 C -0.6120(11) 0.8229(16) 0.6824(8) 0.104(2) Uiso 0.228(6) 1 d PD B 1
H66A H -0.5750 0.7904 0.6743 0.125 Uiso 0.228(6) 1 calc PR B 1
H66B H -0.5697 0.8561 0.7036 0.125 Uiso 0.228(6) 1 calc PR B 1
C67 C -0.6591(17) 0.8043(10) 0.7326(10) 0.103(2) Uiso 0.228(6) 1 d PD B 1
H67A H -0.6107 0.7923 0.7796 0.124 Uiso 0.228(6) 1 calc PR B 1
H67B H -0.6980 0.7697 0.7114 0.124 Uiso 0.228(6) 1 calc PR B 1
C68 C -0.7195(15) 0.8500(10) 0.7475(12) 0.0885(19) Uiso 0.228(6) 1 d PD B 1
H68A H -0.7832 0.8352 0.7332 0.133 Uiso 0.228(6) 1 calc PR B 1
H68B H -0.7197 0.8852 0.7193 0.133 Uiso 0.228(6) 1 calc PR B 1
H68C H -0.6949 0.8595 0.7995 0.133 Uiso 0.228(6) 1 calc PR B 1
C66A C -0.6194(5) 0.8363(5) 0.6858(3) 0.104(2) Uiso 0.772(6) 1 d PD B 2
H66C H -0.5730 0.8675 0.6917 0.125 Uiso 0.772(6) 1 calc PR B 2
H66D H -0.5864 0.7987 0.6896 0.125 Uiso 0.772(6) 1 calc PR B 2
C67A C -0.6481(5) 0.8398(4) 0.7494(4) 0.103(2) Uiso 0.772(6) 1 d PD B 2
H67C H -0.5916 0.8350 0.7940 0.124 Uiso 0.772(6) 1 calc PR B 2
H67D H -0.6720 0.8796 0.7507 0.124 Uiso 0.772(6) 1 calc PR B 2
C68A C -0.7182(4) 0.7983(3) 0.7531(3) 0.0885(19) Uiso 0.772(6) 1 d PD B 2
H68D H -0.7734 0.8004 0.7079 0.133 Uiso 0.772(6) 1 calc PR B 2
H68E H -0.7356 0.8081 0.7946 0.133 Uiso 0.772(6) 1 calc PR B 2
H68F H -0.6924 0.7588 0.7593 0.133 Uiso 0.772(6) 1 calc PR B 2

loop_
_atom_site_aniso_label
_atom_site_aniso_U_11
_atom_site_aniso_U_22
_atom_site_aniso_U_33
_atom_site_aniso_U_23
_atom_site_aniso_U_13
_atom_site_aniso_U_12
N1 0.0263(13) 0.0193(15) 0.0282(13) 0.0037(11) 0.0057(10) 0.0002(11)
C1 0.0227(15) 0.0282(19) 0.0264(15) 0.0034(14) 0.0130(12) 0.0020(14)
N2 0.0226(12) 0.0229(15) 0.0310(13) 0.0027(11) 0.0083(10) 0.0068(11)
C2 0.0179(15) 0.030(2) 0.0356(17) -0.0013(15) 0.0060(13) 0.0004(14)
N3 0.0255(13) 0.0211(15) 0.0267(12) 0.0005(11) 0.0108(10) 0.0042(11)
C3 0.0262(16) 0.039(2) 0.0344(17) -0.0064(16) 0.0083(13) -0.0020(15)
N4 0.0236(13) 0.0275(16) 0.0311(13) 0.0034(11) 0.0116(10) 0.0035(12)
C4 0.0352(19) 0.045(2) 0.047(2) -0.0147(18) 0.0100(16) -0.0072(18)
N5 0.0261(13) 0.0232(15) 0.0343(13) 0.0034(12) 0.0139(11) 0.0055(12)
C5 0.0347(19) 0.038(2) 0.073(3) -0.017(2) 0.0121(18) -0.0157(17)
N6 0.0237(13) 0.0247(16) 0.0315(13) 0.0066(12) 0.0073(10) 0.0033(12)
C6 0.0366(19) 0.041(2) 0.062(2) -0.0023(19) 0.0192(17) -0.0099(18)
C7 0.0226(16) 0.030(2) 0.0458(18) 0.0034(16) 0.0118(14) -0.0004(15)
C8 0.0383(18) 0.048(2) 0.0315(17) -0.0035(16) 0.0127(15) -0.0028(17)
C9 0.068(3) 0.079(3) 0.061(2) -0.019(2) 0.040(2) -0.015(2)
C10 0.053(2) 0.094(4) 0.062(2) 0.036(3) 0.016(2) 0.009(2)
C11 0.0320(18) 0.049(2) 0.0459(19) 0.0062(17) 0.0209(15) -0.0028(17)
C12 0.047(2) 0.111(4) 0.071(3) -0.011(3) 0.026(2) 0.021(3)
C13 0.095(3) 0.069(3) 0.072(3) 0.014(2) 0.044(3) -0.021(3)
C14 0.0345(17) 0.030(2) 0.0371(17) -0.0063(15) 0.0138(14) 0.0066(15)
C15 0.0363(18) 0.055(3) 0.0469(19) -0.0040(18) 0.0207(16) 0.0089(18)
C16 0.049(2) 0.034(2) 0.073(3) -0.011(2) 0.0184(19) 0.0074(18)
C17 0.0331(17) 0.033(2) 0.0296(16) 0.0096(15) 0.0072(14) 0.0086(15)
C18 0.0308(17) 0.049(2) 0.0342(17) -0.0032(16) 0.0037(14) 0.0027(17)
C19 0.046(2) 0.050(3) 0.0358(18) 0.0140(17) 0.0157(16) 0.0089(18)
C20 0.0247(15) 0.0240(18) 0.0258(15) -0.0015(13) 0.0081(12) 0.0026(14)
C21 0.0255(15) 0.0234(18) 0.0285(15) -0.0012(13) 0.0123(12) 0.0002(14)
C22 0.0286(16) 0.0206(18) 0.0298(15) 0.0012(13) 0.0122(13) 0.0005(14)
C23 0.0255(15) 0.0241(19) 0.0270(15) 0.0008(13) 0.0100(12) 0.0020(14)
C24 0.0307(16) 0.0277(19) 0.0331(16) -0.0005(15) 0.0179(13) 0.0029(15)
C25 0.0313(16) 0.0237(19) 0.0295(15) 0.0012(14) 0.0145(13) 0.0033(14)
C26 0.0316(16) 0.0233(19) 0.0353(16) 0.0051(14) 0.0178(14) 0.0048(14)
C27 0.0363(19) 0.047(3) 0.059(2) -0.0059(19) 0.0241(17) -0.0094(17)
C28 0.053(2) 0.056(3) 0.048(2) 0.0148(19) 0.0342(18) 0.0229(19)
C29 0.0450(19) 0.031(2) 0.0371(17) 0.0102(15) 0.0242(15) 0.0109(16)
C30 0.075(3) 0.048(3) 0.0321(18) 0.0077(17) 0.0190(18) 0.011(2)
C31 0.074(3) 0.059(3) 0.062(2) 0.028(2) 0.050(2) 0.029(2)
C32 0.0225(15) 0.0262(19) 0.0317(16) -0.0005(14) 0.0128(13) -0.0019(14)
C33 0.0262(15) 0.0267(19) 0.0307(16) -0.0025(14) 0.0139(13) 0.0011(14)
C34 0.0222(15) 0.030(2) 0.0249(15) 0.0002(14) 0.0091(12) -0.0012(14)
C35 0.0253(15) 0.0196(18) 0.0311(16) 0.0003(13) 0.0118(13) 0.0000(13)
C36 0.0225(15) 0.0251(18) 0.0272(15) -0.0002(13) 0.0109(12) 0.0000(14)
C37 0.0241(15) 0.0274(19) 0.0256(15) 0.0039(14) 0.0070(12) 0.0011(14)
C38 0.0269(15) 0.031(2) 0.0276(15) 0.0030(14) 0.0103(13) 0.0047(14)
C39 0.047(2) 0.047(2) 0.0298(16) -0.0023(16) 0.0148(15) 0.0076(18)
C40 0.0379(18) 0.049(2) 0.0343(17) 0.0097(16) 0.0160(15) 0.0025(17)
C41 0.0280(16) 0.037(2) 0.0272(15) 0.0019(14) 0.0102(13) 0.0082(15)
C42 0.056(2) 0.052(3) 0.047(2) -0.0170(19) 0.0177(18) -0.006(2)
C43 0.076(3) 0.065(3) 0.039(2) 0.0108(19) 0.0342(19) 0.028(2)
C44 0.0286(16) 0.0258(19) 0.0211(14) -0.0018(13) 0.0101(12) 0.0035(15)
C45 0.0313(17) 0.026(2) 0.0411(18) 0.0030(15) 0.0128(14) 0.0042(15)
C46 0.0433(19) 0.039(2) 0.0426(18) 0.0143(17) 0.0196(16) 0.0076(17)
C47 0.045(2) 0.027(2) 0.059(2) 0.0034(17) 0.0243(17) -0.0008(16)
C48 0.0333(17) 0.027(2) 0.0405(17) 0.0021(15) 0.0187(14) 0.0055(15)
C49 0.0321(19) 0.057(3) 0.069(2) 0.001(2) 0.0232(18) 0.0104(18)
C50 0.069(2) 0.048(3) 0.056(2) -0.011(2) 0.038(2) -0.002(2)
C51 0.0241(15) 0.0229(18) 0.0311(16) -0.0013(14) 0.0099(13) 0.0020(13)
C52 0.0298(17) 0.0275(19) 0.0295(16) -0.0010(14) 0.0112(13) 0.0040(14)
C53 0.0344(18) 0.040(2) 0.0316(17) -0.0040(15) 0.0068(14) 0.0031(16)
C54 0.0272(17) 0.045(2) 0.053(2) -0.0056(18) 0.0152(16) -0.0074(16)
C55 0.0385(18) 0.037(2) 0.0436(19) 0.0010(16) 0.0247(16) 0.0001(16)
C56 0.0317(17) 0.0266(19) 0.0325(16) 0.0007(14) 0.0156(13) -0.0003(14)
C57 0.0384(18) 0.032(2) 0.0264(15) -0.0022(14) 0.0112(14) -0.0027(15)
C58 0.063(2) 0.058(3) 0.0322(18) 0.0069(18) 0.0181(17) 0.005(2)
C59 0.048(2) 0.047(2) 0.0391(18) -0.0032(17) 0.0242(16) 0.0034(18)
C60 0.0450(19) 0.041(2) 0.0300(17) 0.0023(15) 0.0175(15) -0.0003(17)
C61 0.075(3) 0.074(3) 0.039(2) -0.004(2) 0.0287(19) 0.018(2)
C62 0.080(3) 0.062(3) 0.045(2) 0.009(2) 0.025(2) 0.030(2)

loop_
_atom_type_symbol
_atom_type_description
_atom_type_scat_dispersion_real
_atom_type_scat_dispersion_imag
_atom_type_scat_source
C C 0.0033 0.0016 'International Tables Vol C Tables 4.2.6.8 and 6.1.1.4'
H H 0.0000 0.0000 'International Tables Vol C Tables 4.2.6.8 and 6.1.1.4'
N N 0.0061 0.0033 'International Tables Vol C Tables 4.2.6.8 and 6.1.1.4'

loop_
_geom_angle_atom_site_label_1
_geom_angle_atom_site_label_2
_geom_angle_atom_site_label_3
_geom_angle
_geom_angle_site_symmetry_1
_geom_angle_site_symmetry_3
_geom_angle_publ_flag
C1 N1 C2 128.2(2) . . ?
N3 C1 N2 121.1(2) . . ?
N3 C1 N1 122.2(3) . . ?
N2 C1 N1 116.7(3) . . ?
C1 N2 C17 120.2(2) . . ?
C1 N2 C14 119.8(2) . . ?
C17 N2 C14 115.5(2) . . ?
C7 C2 C3 121.3(3) . . ?
C7 C2 N1 120.5(3) . . ?
C3 C2 N1 118.1(3) . . ?
C1 N3 C20 119.9(2) . . ?
C4 C3 C2 118.0(3) . . ?
C4 C3 C8 120.4(3) . . ?
C2 C3 C8 121.6(3) . . ?
C44 N4 C35 120.4(3) . . ?
C5 C4 C3 120.8(3) . . ?
C44 N5 C48 119.9(2) . . ?
C44 N5 C45 119.5(2) . . ?
C48 N5 C45 116.0(2) . . ?
C6 C5 C4 120.6(3) . . ?
C44 N6 C51 128.1(2) . . ?
C5 C6 C7 121.2(3) . . ?
C6 C7 C2 117.9(3) . . ?
C6 C7 C11 120.6(3) . . ?
C2 C7 C11 121.3(3) . . ?
C10 C8 C3 110.5(3) . . ?
C10 C8 C9 110.6(3) . . ?
C3 C8 C9 112.5(3) . . ?
C7 C11 C13 113.1(3) . . ?
C7 C11 C12 110.2(3) . . ?
C13 C11 C12 110.9(3) . . ?
N2 C14 C16 111.9(3) . . ?
N2 C14 C15 112.6(3) . . ?
C16 C14 C15 112.2(3) . . ?
N2 C17 C19 111.9(2) . . ?
N2 C17 C18 116.4(3) . . ?
C19 C17 C18 110.6(3) . . ?
C25 C20 C21 119.7(3) . . ?
C25 C20 N3 119.6(2) . . ?
C21 C20 N3 120.5(2) . . ?
C22 C21 C20 118.9(2) . . ?
C22 C21 C26 120.7(3) . . ?
C20 C21 C26 120.2(2) . . ?
C21 C22 C23 122.8(3) . . ?
C24 C23 C22 116.7(3) . . ?
C24 C23 C32 121.7(2) . . ?
C22 C23 C32 121.5(3) . . ?
C25 C24 C23 123.1(3) . . ?
C24 C25 C20 118.6(3) . . ?
C24 C25 C29 121.4(2) . . ?
C20 C25 C29 119.9(3) . . ?
C28 C26 C21 114.1(2) . . ?
C28 C26 C27 110.8(3) . . ?
C21 C26 C27 109.1(2) . . ?
C25 C29 C31 115.0(3) . . ?
C25 C29 C30 109.0(3) . . ?
C31 C29 C30 110.2(3) . . ?
C37 C32 C33 117.4(3) . . ?
C37 C32 C23 120.8(2) . . ?
C33 C32 C23 121.8(2) . . ?
C32 C33 C34 122.8(3) . . ?
C33 C34 C35 118.2(2) . . ?
C33 C34 C38 121.8(2) . . ?
C35 C34 C38 120.0(3) . . ?
C34 C35 C36 120.5(3) . . ?
C34 C35 N4 120.3(2) . . ?
C36 C35 N4 119.0(2) . . ?
C37 C36 C35 118.3(2) . . ?
C37 C36 C41 120.9(2) . . ?
C35 C36 C41 120.7(3) . . ?
C32 C37 C36 122.8(3) . . ?
C34 C38 C39 114.3(3) . . ?
C34 C38 C40 109.6(2) . . ?
C39 C38 C40 109.8(2) . . ?
C36 C41 C43 114.1(3) . . ?
C36 C41 C42 109.5(2) . . ?
C43 C41 C42 110.8(3) . . ?
N4 C44 N5 120.8(3) . . ?
N4 C44 N6 122.0(3) . . ?
N5 C44 N6 117.3(2) . . ?
N5 C45 C46 111.1(3) . . ?
N5 C45 C47 116.5(2) . . ?
C46 C45 C47 110.8(2) . . ?
N5 C48 C50 113.8(3) . . ?
N5 C48 C49 111.9(2) . . ?
C50 C48 C49 111.6(3) . . ?
C52 C51 C56 121.5(3) . . ?
C52 C51 N6 120.2(2) . . ?
C56 C51 N6 118.3(2) . . ?
C53 C52 C51 118.0(3) . . ?
C53 C52 C57 120.9(3) . . ?
C51 C52 C57 120.9(3) . . ?
C54 C53 C52 121.1(3) . . ?
C55 C54 C53 120.1(3) . . ?
C54 C55 C56 121.4(3) . . ?
C55 C56 C51 117.9(3) . . ?
C55 C56 C60 121.0(3) . . ?
C51 C56 C60 121.1(3) . . ?
C58 C57 C52 114.0(3) . . ?
C58 C57 C59 110.8(3) . . ?
C52 C57 C59 108.7(3) . . ?
C56 C60 C62 110.0(3) . . ?
C56 C60 C61 113.5(3) . . ?
C62 C60 C61 110.2(3) . . ?
C65 C64 C63 118.3(4) . . ?
C66A C65 C64 117.9(5) . . ?
C66A C65 C66 13.2(17) . . ?
C64 C65 C66 111.4(8) . . ?
C67 C66 C65 106.8(11) . . ?
C66 C67 C68 115.0(14) . . ?
C65 C66A C67A 121.1(6) . . ?
C68A C67A C66A 117.9(8) . . ?

loop_
_geom_bond_atom_site_label_1
_geom_bond_atom_site_label_2
_geom_bond_distance
_geom_bond_site_symmetry_2
_geom_bond_publ_flag
N1 C1 1.391(3) . ?
N1 C2 1.434(4) . ?
C1 N3 1.290(4) . ?
C1 N2 1.378(4) . ?
N2 C17 1.478(3) . ?
N2 C14 1.481(4) . ?
C2 C7 1.408(4) . ?
C2 C3 1.411(4) . ?
N3 C20 1.417(4) . ?
C3 C4 1.388(5) . ?
C3 C8 1.522(4) . ?
N4 C44 1.290(3) . ?
N4 C35 1.417(4) . ?
C4 C5 1.381(5) . ?
N5 C44 1.383(4) . ?
N5 C48 1.480(3) . ?
N5 C45 1.481(4) . ?
C5 C6 1.372(5) . ?
N6 C44 1.387(4) . ?
N6 C51 1.437(4) . ?
C6 C7 1.386(5) . ?
C7 C11 1.515(4) . ?
C8 C10 1.520(5) . ?
C8 C9 1.531(5) . ?
C11 C13 1.527(5) . ?
C11 C12 1.528(5) . ?
C14 C16 1.518(5) . ?
C14 C15 1.530(4) . ?
C17 C19 1.522(4) . ?
C17 C18 1.526(4) . ?
C20 C25 1.408(4) . ?
C20 C21 1.413(4) . ?
C21 C22 1.388(4) . ?
C21 C26 1.530(4) . ?
C22 C23 1.396(4) . ?
C23 C24 1.395(4) . ?
C23 C32 1.486(4) . ?
C24 C25 1.391(4) . ?
C25 C29 1.515(4) . ?
C26 C28 1.520(4) . ?
C26 C27 1.533(4) . ?
C29 C31 1.528(4) . ?
C29 C30 1.543(5) . ?
C32 C37 1.389(4) . ?
C32 C33 1.390(4) . ?
C33 C34 1.397(4) . ?
C34 C35 1.408(4) . ?
C34 C38 1.518(4) . ?
C35 C36 1.409(4) . ?
C36 C37 1.393(4) . ?
C36 C41 1.521(4) . ?
C38 C39 1.526(4) . ?
C38 C40 1.527(4) . ?
C41 C43 1.523(4) . ?
C41 C42 1.535(5) . ?
C45 C46 1.525(4) . ?
C45 C47 1.528(4) . ?
C48 C50 1.521(4) . ?
C48 C49 1.525(4) . ?
C51 C52 1.402(4) . ?
C51 C56 1.406(4) . ?
C52 C53 1.392(4) . ?
C52 C57 1.521(4) . ?
C53 C54 1.381(4) . ?
C54 C55 1.375(4) . ?
C55 C56 1.391(4) . ?
C56 C60 1.510(4) . ?
C57 C58 1.516(4) . ?
C57 C59 1.528(4) . ?
C60 C62 1.527(5) . ?
C60 C61 1.527(4) . ?
C63 C64 1.510(5) . ?
C64 C65 1.468(5) . ?
C65 C66A 1.450(7) . ?
C65 C66 1.501(10) . ?
C66 C67 1.494(10) . ?
C67 C68 1.505(10) . ?
C66A C67A 1.482(7) . ?
C67A C68A 1.466(7) . ?
